data_7710945
loop_
_publ_author_name
'Liu, Tingting'
'Liu, Qian'
'Xue, Yun'
'Yang, Suliang'
'Ma, Fuqiu'
'Tian, Guoxin'

_publ_section_title
;
 Reactivity of di(amidoxime) ligand in the presence of Cu(II)/Ni(II)
;
_journal_name_full 'Dalton Transactions'
_journal_paper_doi 10.1039/D2DT02223K
_journal_year 2022
_chemical_formula_moiety '2(C20 H30 Cl Cu5 N12 O9), C20 H28 Cu5 N12 O8, 4(Cl), 4(H2 O)'
_chemical_formula_sum 'C60 H96 Cl6 Cu15 N36 O30'
_chemical_formula_weight 2967.52
_space_group_crystal_system triclinic
_space_group_IT_number 2
_space_group_name_Hall '-P 1'
_space_group_name_H-M_alt 'P -1'
_atom_sites_solution_hydrogens mixed
_atom_sites_solution_primary dual
_audit_creation_date 2021-12-29
_audit_creation_method
;
Olex2 1.2
(compiled 2018.05.29 svn.r3508 for OlexSys, GUI svn.r5506)
;
_audit_update_record
;
2022-03-05 deposited with the CCDC.	2022-08-09 downloaded from the CCDC.
;
_cell_angle_alpha 69.591(6)
_cell_angle_beta 64.511(7)
_cell_angle_gamma 70.285(6)
_cell_formula_units_Z 1
_cell_length_a 14.2267(10)
_cell_length_b 14.4788(10)
_cell_length_c 16.4283(10)
_cell_measurement_reflns_used 8398
_cell_measurement_temperature 100.00(10)
_cell_measurement_theta_max 28.2070
_cell_measurement_theta_min 3.8780
_cell_volume 2791.9(4)
_computing_cell_refinement 'CrysAlisPro 1.171.40.84a (Rigaku OD, 2020)'
_computing_data_collection 'CrysAlisPro 1.171.40.84a (Rigaku OD, 2020)'
_computing_data_reduction 'CrysAlisPro 1.171.40.84a (Rigaku OD, 2020)'
_computing_molecular_graphics 'Olex2 (Dolomanov et al., 2009)'
_computing_publication_material 'Olex2 (Dolomanov et al., 2009)'
_computing_structure_refinement 'ShelXL (Sheldrick, 2015)'
_computing_structure_solution 'ShelXT (Sheldrick, 2015)'
_diffrn_ambient_environment N~2~
_diffrn_ambient_temperature 100.00(10)
_diffrn_detector 'CCD plate'
_diffrn_detector_area_resol_mean 5.3127
_diffrn_detector_type AtlasS2
_diffrn_measured_fraction_theta_full 0.997
_diffrn_measured_fraction_theta_max 0.834
_diffrn_measurement_details
;
List of Runs (angles in degrees, time in seconds):

  # Type    Start    End  Width  t~exp~   \w     \q     \k     \f   Frames
#--------------------------------------------------------------------------
  1  \w    -15.00  30.00   1.00    2.00    --  -11.20 -99.00-180.00   45
  2  \w    -93.00  72.00   1.00    2.00    --  -11.20   0.00-150.00  165
  3  \w    -68.00 -13.00   1.00    2.50    --  -11.04 -37.00 120.00   55
  4  \w     -6.00  20.00   1.00    2.50    --  -11.04 -77.00 -30.00   26
  5  \w    -13.00  21.00   1.00    2.50    --  -11.04 -99.00  60.00   34
  6  \w    -44.00  -7.00   1.00    2.50    --  -11.04 -19.00 -30.00   37
  7  \w     46.00  73.00   1.00    2.50    --   12.53-178.00  60.00   27
  8  \w     28.00  63.00   1.00    2.50    --   12.53-124.00  14.00   35
;
_diffrn_measurement_device 'four-circle diffractometer'
_diffrn_measurement_device_type 'SuperNova, Dual, Cu at home/near, AtlasS2'
_diffrn_measurement_method '\w scans'
_diffrn_orient_matrix_type 'CrysAlisPro convention (1999,Acta A55,543-557)'
_diffrn_orient_matrix_UB_11 -0.0402607000
_diffrn_orient_matrix_UB_12 0.0317734000
_diffrn_orient_matrix_UB_13 0.0287026000
_diffrn_orient_matrix_UB_21 0.0079056000
_diffrn_orient_matrix_UB_22 -0.0365583000
_diffrn_orient_matrix_UB_23 0.0398594000
_diffrn_orient_matrix_UB_31 0.0390443000
_diffrn_orient_matrix_UB_32 0.0229537000
_diffrn_orient_matrix_UB_33 -0.0038027000
_diffrn_radiation_monochromator mirror
_diffrn_radiation_probe x-ray
_diffrn_radiation_type MoK\a
_diffrn_radiation_wavelength 0.71073
_diffrn_reflns_av_R_equivalents 0.0632
_diffrn_reflns_av_unetI/netI 0.0881
_diffrn_reflns_Laue_measured_fraction_full 0.997
_diffrn_reflns_Laue_measured_fraction_max 0.834
_diffrn_reflns_limit_h_max 17
_diffrn_reflns_limit_h_min -19
_diffrn_reflns_limit_k_max 18
_diffrn_reflns_limit_k_min -19
_diffrn_reflns_limit_l_max 22
_diffrn_reflns_limit_l_min -22
_diffrn_reflns_number 31010
_diffrn_reflns_point_group_measured_fraction_full 0.997
_diffrn_reflns_point_group_measured_fraction_max 0.834
_diffrn_reflns_theta_full 25.242
_diffrn_reflns_theta_max 29.844
_diffrn_reflns_theta_min 3.277
_diffrn_source 'micro-focus sealed X-ray tube'
_diffrn_source_type 'SuperNova (Mo) X-ray Source'
_exptl_absorpt_coefficient_mu 3.016
_exptl_absorpt_correction_T_max 1.00000
_exptl_absorpt_correction_T_min 0.44370
_exptl_absorpt_correction_type multi-scan
_exptl_absorpt_process_details
;
CrysAlisPro 1.171.40.84a (Rigaku Oxford Diffraction, 2020)
Empirical absorption correction using spherical harmonics,
implemented in SCALE3 ABSPACK scaling algorithm.
;
_exptl_crystal_colour brown
_exptl_crystal_colour_primary brown
_exptl_crystal_density_diffrn 1.765
_exptl_crystal_description block
_exptl_crystal_F_000 1485
_exptl_crystal_size_max 0.2
_exptl_crystal_size_mid 0.2
_exptl_crystal_size_min 0.2
_refine_diff_density_max 2.089
_refine_diff_density_min -1.811
_refine_diff_density_rms 0.150
_refine_ls_extinction_method none
_refine_ls_goodness_of_fit_ref 1.036
_refine_ls_hydrogen_treatment constr
_refine_ls_matrix_type full
_refine_ls_number_parameters 675
_refine_ls_number_reflns 13382
_refine_ls_number_restraints 6
_refine_ls_restrained_S_all 1.036
_refine_ls_R_factor_all 0.0806
_refine_ls_R_factor_gt 0.0561
_refine_ls_shift/su_max 0.001
_refine_ls_shift/su_mean 0.000
_refine_ls_structure_factor_coef Fsqd
_refine_ls_weighting_details 'w=1/[\s^2^(Fo^2^)+(0.0588P)^2^+2.6444P] where P=(Fo^2^+2Fc^2^)/3'
_refine_ls_weighting_scheme calc
_refine_ls_wR_factor_gt 0.1310
_refine_ls_wR_factor_ref 0.1481
_reflns_Friedel_coverage 0.000
_reflns_number_gt 9632
_reflns_number_total 13382
_reflns_threshold_expression 'I > 2\s(I)'
_cod_data_source_file d2dt02223k2.cif
_cod_data_source_block 20211229d
_cod_original_cell_volume 2791.8(4)
_cod_database_code 7710945
_shelx_shelxl_version_number 2014/7
_chemical_oxdiff_formula C1H1N1O1Cu1Cl1
_shelx_space_group_comment
;
The symmetry employed for this shelxl refinement is uniquely defined
by the following loop, which should always be used as a source of
symmetry information in preference to the above space-group names.
They are only intended as comments.
;
_shelx_estimated_absorpt_t_max 0.584
_shelx_estimated_absorpt_t_min 0.584
_diffrn_oxdiff_digest_frames
;
01733e8833e290f32f119312c362d6e19000222b0a5
;
_reflns_odcompleteness_completeness 99.77
_reflns_odcompleteness_iscentric 1
_reflns_odcompleteness_theta 26.32
_olex2_refinement_description
;
1. Fixed Uiso
 At 1.2 times of:
  All C(H,H) groups, All C(H,H,H,H) groups, All N(H) groups
 At 1.5 times of:
  All O(H,H) groups
2. Restrained distances
 H11B-H10A_$1
 -2.1 with sigma of 0.02
3. Uiso/Uaniso restraints and constraints
Uanis(N1) \\sim Ueq: with sigma of 0.005 and sigma for terminal atoms of 0.01
Uanis(C18A) = Uanis(C18)
4. Others
 Sof(H17C)=Sof(H17D)=Sof(H19C)=Sof(H19D)=Sof(C18A)=Sof(H18C)=Sof(H18D)=1-FVAR(1)
 Sof(H17A)=Sof(H17B)=Sof(C18)=Sof(H18A)=Sof(H18B)=Sof(H19A)=Sof(H19B)=FVAR(1)
5.a Free rotating group:
 O10(H10A,H10B), O11(H11A,H11B)
5.b Rotating group:
 O9(H9A,H9B)
5.c Secondary CH2 refined with riding coordinates:
 C2(H2A,H2B), C3(H3A,H3B), C4(H4A,H4B), C7(H7A,H7B), C8(H8A,H8B), C9(H9C,H9D),
 C12(H12A,H12B), C13(H13A,H13B), C14(H14A,H14B), C17(H17A,H17B), C17(H17C,H17D),
  C18(H18A,H18B), C19(H19A,H19B), C19(H19C,H19D), C22(H22A,H22B), C23(H23A,
 H23B), C24(H24A,H24B), C27(H27A,H27B), C28(H28A,H28B), C29(H29A,H29B),
 C18A(H18C,H18D)
5.d Aromatic/amide H refined with riding coordinates:
 N3(H3), N6(H6), N9(H9), N12(H12), N13(H13), N16(H16)
;
_olex2_submission_special_instructions 'No special instructions were received'
_oxdiff_exptl_absorpt_empirical_details
;
Empirical correction (ABSPACK) includes:
- Absorption correction using spherical harmonics
- Frame scaling
;
_oxdiff_exptl_absorpt_empirical_full_max 1.530
_oxdiff_exptl_absorpt_empirical_full_min 0.606

loop_
_space_group_symop_operation_xyz
'x, y, z'
'-x, -y, -z'

loop_
_atom_site_label
_atom_site_type_symbol
_atom_site_fract_x
_atom_site_fract_y
_atom_site_fract_z
_atom_site_U_iso_or_equiv
_atom_site_adp_type
_atom_site_occupancy
_atom_site_site_symmetry_order
_atom_site_calc_flag
_atom_site_refinement_flags_posn
_atom_site_refinement_flags_adp
_atom_site_refinement_flags_occupancy
_atom_site_disorder_assembly
_atom_site_disorder_group
Cu1 Cu 0.50999(4) 0.17052(4) 0.59076(4) 0.01701(14) Uani 1 1 d . . . . .
Cu2 Cu 0.58154(5) 0.29295(5) 0.36991(4) 0.02189(15) Uani 1 1 d . . . . .
Cu3 Cu 0.74538(5) 0.01486(4) 0.54809(4) 0.01913(14) Uani 1 1 d . . . . .
Cu4 Cu 0.44883(4) 0.05823(4) 0.81537(4) 0.01869(14) Uani 1 1 d . . . . .
Cu5 Cu 0.27696(5) 0.33032(4) 0.63597(4) 0.02146(14) Uani 1 1 d . . . . .
Cl2 Cl 0.52461(16) 0.19734(16) 0.83023(13) 0.0627(5) Uani 1 1 d . . . . .
O1 O 0.4681(3) 0.2684(3) 0.4935(2) 0.0245(8) Uani 1 1 d . . . . .
O2 O 0.6468(3) 0.3474(3) 0.2341(3) 0.0325(9) Uani 1 1 d . . . . .
O3 O 0.6352(3) 0.1139(3) 0.4988(2) 0.0231(7) Uani 1 1 d . . . . .
O4 O 0.8819(3) -0.0772(3) 0.5523(2) 0.0240(8) Uani 1 1 d . . . . .
O5 O 0.5472(3) 0.0662(3) 0.6863(2) 0.0254(8) Uani 1 1 d . . . . .
O6 O 0.3867(2) 0.0021(3) 0.9526(2) 0.0209(7) Uani 1 1 d . . . . .
O7 O 0.3657(3) 0.1961(2) 0.6774(2) 0.0234(7) Uani 1 1 d . . . . .
O8 O 0.1439(3) 0.4366(3) 0.6379(3) 0.0323(9) Uani 1 1 d . . . . .
O9 O 0.5716(4) 0.2939(3) 0.6080(3) 0.0533(13) Uani 1 1 d . . . . .
H9A H 0.6168 0.2667 0.6443 0.080 Uiso 1 1 d GR . . . .
H9B H 0.5169 0.3406 0.6436 0.080 Uiso 1 1 d GR . . . .
N1 N 0.3751(3) 0.3473(3) 0.5078(3) 0.0214(9) Uani 1 1 d . U . . .
N2 N 0.4689(3) 0.4024(3) 0.3559(3) 0.0250(10) Uani 1 1 d . . . . .
N3 N 0.5724(4) 0.4306(3) 0.2086(3) 0.0312(11) Uani 1 1 d . . . . .
H3 H 0.5868 0.4628 0.1513 0.037 Uiso 1 1 calc R . . . .
N4 N 0.6799(3) 0.1697(3) 0.4062(3) 0.0229(9) Uani 1 1 d . . . . .
N5 N 0.8245(3) 0.0487(3) 0.4221(3) 0.0207(9) Uani 1 1 d . . . . .
N6 N 0.9563(3) -0.0584(3) 0.4660(3) 0.0232(9) Uani 1 1 d . . . . .
H6 H 1.0218 -0.0899 0.4568 0.028 Uiso 1 1 calc R . . . .
N7 N 0.6465(3) -0.0029(3) 0.6739(3) 0.0189(8) Uani 1 1 d . . . . .
N8 N 0.5637(3) -0.0475(3) 0.8285(3) 0.0171(8) Uani 1 1 d . . . . .
N9 N 0.4659(3) -0.0751(3) 0.9780(3) 0.0203(9) Uani 1 1 d . . . . .
H9 H 0.4545 -0.1050 1.0357 0.024 Uiso 1 1 calc R . . . .
N10 N 0.3354(3) 0.1602(3) 0.7752(3) 0.0210(9) Uani 1 1 d . . . . .
N11 N 0.1979(3) 0.2918(3) 0.7614(3) 0.0232(9) Uani 1 1 d . . . . .
N12 N 0.0739(4) 0.4239(4) 0.7295(3) 0.0373(12) Uani 1 1 d . . . . .
H12 H 0.0126 0.4649 0.7434 0.045 Uiso 1 1 calc R . . . .
C1 C 0.3802(4) 0.4175(4) 0.4305(4) 0.0236(11) Uani 1 1 d . . . . .
C2 C 0.2944(4) 0.5124(4) 0.4224(4) 0.0308(13) Uani 1 1 d . . . . .
H2A H 0.3110 0.5666 0.4322 0.037 Uiso 1 1 calc R . . . .
H2B H 0.2262 0.5007 0.4694 0.037 Uiso 1 1 calc R . . . .
C3 C 0.2881(5) 0.5421(4) 0.3264(4) 0.0360(14) Uani 1 1 d . . . . .
H3A H 0.2382 0.6067 0.3189 0.043 Uiso 1 1 calc R . . . .
H3B H 0.2609 0.4923 0.3209 0.043 Uiso 1 1 calc R . . . .
C4 C 0.3976(5) 0.5499(4) 0.2484(4) 0.0364(14) Uani 1 1 d . . . . .
H4A H 0.3938 0.5535 0.1898 0.044 Uiso 1 1 calc R . . . .
H4B H 0.4160 0.6113 0.2424 0.044 Uiso 1 1 calc R . . . .
C5 C 0.4815(4) 0.4608(4) 0.2695(4) 0.0256(12) Uani 1 1 d . . . . .
C6 C 0.7809(4) 0.1308(4) 0.3683(3) 0.0195(10) Uani 1 1 d . . . . .
C7 C 0.8482(4) 0.1727(4) 0.2727(4) 0.0310(13) Uani 1 1 d . . . . .
H7A H 0.8246 0.2457 0.2572 0.037 Uiso 1 1 calc R . . . .
H7B H 0.8408 0.1465 0.2293 0.037 Uiso 1 1 calc R . . . .
C8 C 0.9664(5) 0.1439(5) 0.2638(4) 0.0476(17) Uani 1 1 d . . . . .
H8A H 1.0099 0.1614 0.1986 0.057 Uiso 1 1 calc R . . . .
H8B H 0.9757 0.1841 0.2951 0.057 Uiso 1 1 calc R . . . .
C9 C 1.0051(4) 0.0374(4) 0.3021(4) 0.0309(13) Uani 1 1 d . . . . .
H9C H 1.0757 0.0270 0.3030 0.037 Uiso 1 1 calc R . . . .
H9D H 1.0101 -0.0030 0.2635 0.037 Uiso 1 1 calc R . . . .
C10 C 0.9306(4) 0.0059(4) 0.3977(3) 0.0226(11) Uani 1 1 d . . . . .
C11 C 0.6521(4) -0.0645(4) 0.7533(3) 0.0185(10) Uani 1 1 d . . . . .
C12 C 0.7451(4) -0.1474(4) 0.7626(3) 0.0198(10) Uani 1 1 d . . . . .
H12A H 0.8099 -0.1297 0.7136 0.024 Uiso 1 1 calc R . . . .
H12B H 0.7376 -0.2086 0.7565 0.024 Uiso 1 1 calc R . . . .
C13 C 0.7529(4) -0.1661(4) 0.8577(3) 0.0215(10) Uani 1 1 d . . . . .
H13A H 0.7692 -0.1078 0.8608 0.026 Uiso 1 1 calc R . . . .
H13B H 0.8101 -0.2242 0.8657 0.026 Uiso 1 1 calc R . . . .
C14 C 0.6466(4) -0.1851(4) 0.9358(3) 0.0225(10) Uani 1 1 d . . . . .
H14A H 0.6363 -0.2498 0.9401 0.027 Uiso 1 1 calc R . . . .
H14B H 0.6480 -0.1868 0.9949 0.027 Uiso 1 1 calc R . . . .
C15 C 0.5572(4) -0.1026(3) 0.9153(3) 0.0163(9) Uani 1 1 d . . . . .
C16 C 0.2430(4) 0.2109(4) 0.8169(4) 0.0221(11) Uani 1 1 d . . . . .
C17 C 0.1851(4) 0.1869(4) 0.9193(4) 0.0304(12) Uani 1 1 d . . . . .
H17A H 0.2106 0.2160 0.9487 0.036 Uiso 0.635(10) 1 calc R . . A 1
H17B H 0.1986 0.1142 0.9440 0.036 Uiso 0.635(10) 1 calc R . . A 1
H17C H 0.1572 0.1276 0.9359 0.036 Uiso 0.365(10) 1 calc R . . A 2
H17D H 0.2365 0.1688 0.9494 0.036 Uiso 0.365(10) 1 calc R . . A 2
C18 C 0.0647(7) 0.2298(8) 0.9406(7) 0.037(2) Uani 0.635(10) 1 d . . . A 1
H18A H 0.0374 0.1866 0.9263 0.044 Uiso 0.635(10) 1 calc R . . A 1
H18B H 0.0305 0.2254 1.0068 0.044 Uiso 0.635(10) 1 calc R . . A 1
C19 C 0.0332(5) 0.3299(5) 0.8936(4) 0.0469(17) Uani 1 1 d . . . . .
H19A H 0.0374 0.3758 0.9224 0.056 Uiso 0.635(10) 1 calc R . . A 1
H19B H -0.0406 0.3424 0.8995 0.056 Uiso 0.635(10) 1 calc R . . A 1
H19C H -0.0193 0.2948 0.9029 0.056 Uiso 0.365(10) 1 calc R . . A 2
H19D H -0.0052 0.3936 0.9111 0.056 Uiso 0.365(10) 1 calc R . . A 2
C20 C 0.1003(4) 0.3508(4) 0.7942(4) 0.0294(12) Uani 1 1 d . . . . .
Cu6 Cu 0.5000 0.0000 0.5000 0.01500(17) Uani 1 2 d S T P . .
Cu7 Cu 0.55704(4) -0.17935(4) 0.67223(4) 0.01588(13) Uani 1 1 d . . . . .
Cu8 Cu 0.26315(4) 0.08489(4) 0.64789(4) 0.01602(13) Uani 1 1 d . . . . .
O12 O 0.6137(3) -0.2986(3) 0.7542(2) 0.0223(7) Uani 1 1 d . . . . .
O13 O 0.4595(2) -0.0599(2) 0.6280(2) 0.0210(7) Uani 1 1 d . . . . .
O14 O 0.1246(2) 0.1097(2) 0.7515(2) 0.0210(7) Uani 1 1 d . . . . .
O15 O 0.3694(2) 0.0966(2) 0.5218(2) 0.0189(7) Uani 1 1 d . . . . .
N13 N 0.5363(3) -0.3079(3) 0.8418(3) 0.0194(8) Uani 1 1 d . . . . .
H13 H 0.5488 -0.3568 0.8868 0.023 Uiso 1 1 calc R . . . .
N14 N 0.4385(3) -0.1705(3) 0.7812(3) 0.0179(8) Uani 1 1 d . . . . .
N15 N 0.3570(3) -0.0341(3) 0.6971(3) 0.0176(8) Uani 1 1 d . . . . .
N16 N 0.0562(3) 0.1888(3) 0.7137(3) 0.0191(8) Uani 1 1 d . . . . .
H16 H -0.0070 0.2107 0.7496 0.023 Uiso 1 1 calc R . . . .
N17 N 0.1882(3) 0.1907(3) 0.5787(3) 0.0173(8) Uani 1 1 d . . . . .
N18 N 0.3330(3) 0.1692(3) 0.4509(3) 0.0156(8) Uani 1 1 d . . . . .
C21 C 0.4452(4) -0.2437(4) 0.8571(3) 0.0184(10) Uani 1 1 d . . . . .
C22 C 0.3542(4) -0.2462(4) 0.9474(3) 0.0230(11) Uani 1 1 d . . . . .
H22A H 0.3630 -0.2120 0.9841 0.028 Uiso 1 1 calc R . . . .
H22B H 0.3527 -0.3157 0.9819 0.028 Uiso 1 1 calc R . . . .
C23 C 0.2494(4) -0.1943(4) 0.9299(3) 0.0231(11) Uani 1 1 d . . . . .
H23A H 0.1914 -0.1883 0.9884 0.028 Uiso 1 1 calc R . . . .
H23B H 0.2348 -0.2350 0.9024 0.028 Uiso 1 1 calc R . . . .
C24 C 0.2554(4) -0.0881(4) 0.8641(3) 0.0209(10) Uani 1 1 d . . . . .
H24A H 0.1911 -0.0588 0.8489 0.025 Uiso 1 1 calc R . . . .
H24B H 0.2603 -0.0445 0.8947 0.025 Uiso 1 1 calc R . . . .
C25 C 0.3513(4) -0.0956(4) 0.7766(3) 0.0185(10) Uani 1 1 d . . . . .
C26 C 0.0853(4) 0.2306(4) 0.6255(3) 0.0193(10) Uani 1 1 d . . . . .
C27 C 0.0157(4) 0.3114(4) 0.5782(4) 0.0233(11) Uani 1 1 d . . . . .
H27A H -0.0296 0.3590 0.6166 0.028 Uiso 1 1 calc R . . . .
H27B H -0.0298 0.2821 0.5688 0.028 Uiso 1 1 calc R . . . .
C28 C 0.0846(4) 0.3666(4) 0.4844(3) 0.0221(10) Uani 1 1 d . . . . .
H28A H 0.1172 0.4085 0.4947 0.027 Uiso 1 1 calc R . . . .
H28B H 0.0394 0.4106 0.4491 0.027 Uiso 1 1 calc R . . . .
C29 C 0.1725(4) 0.2928(4) 0.4279(3) 0.0189(10) Uani 1 1 d . . . . .
H29A H 0.1406 0.2588 0.4082 0.023 Uiso 1 1 calc R . . . .
H29B H 0.2198 0.3299 0.3727 0.023 Uiso 1 1 calc R . . . .
C30 C 0.2350(4) 0.2164(3) 0.4850(3) 0.0175(10) Uani 1 1 d . . . . .
Cl1 Cl 0.82072(19) 0.1903(2) 0.5584(2) 0.0945(8) Uani 1 1 d . . . . .
Cl3 Cl 0.3827(2) 0.46582(16) 1.00296(15) 0.0883(8) Uani 1 1 d . . . . .
O10 O 0.6582(3) 0.3828(3) 0.4201(3) 0.0406(10) Uani 1 1 d . . . . .
H10A H 0.6312 0.3605 0.4784 0.061 Uiso 1 1 d DG . . . .
H10B H 0.7232 0.3787 0.4099 0.061 Uiso 1 1 d G . . . .
O11 O 0.3739(4) 0.4205(3) 0.6669(3) 0.0471(11) Uani 1 1 d . . . . .
H11A H 0.3687 0.4118 0.7225 0.071 Uiso 1 1 d G . . . .
H11B H 0.3695 0.4828 0.6397 0.071 Uiso 1 1 d DG . . . .
C18A C 0.0972(12) 0.2659(14) 0.9576(11) 0.037(2) Uani 0.365(10) 1 d . . . A 2
H18C H 0.1257 0.3101 0.9694 0.044 Uiso 0.365(10) 1 calc R . . A 2
H18D H 0.0492 0.2349 1.0166 0.044 Uiso 0.365(10) 1 calc R . . A 2

loop_
_atom_site_aniso_label
_atom_site_aniso_U_11
_atom_site_aniso_U_22
_atom_site_aniso_U_33
_atom_site_aniso_U_23
_atom_site_aniso_U_13
_atom_site_aniso_U_12
Cu1 0.0194(3) 0.0145(3) 0.0161(3) 0.0012(2) -0.0096(2) -0.0032(2)
Cu2 0.0311(3) 0.0198(3) 0.0175(3) 0.0029(2) -0.0150(3) -0.0081(3)
Cu3 0.0207(3) 0.0188(3) 0.0138(3) -0.0009(2) -0.0069(2) -0.0015(2)
Cu4 0.0175(3) 0.0198(3) 0.0147(3) -0.0006(2) -0.0075(2) -0.0005(2)
Cu5 0.0238(3) 0.0146(3) 0.0262(3) 0.0017(2) -0.0153(3) -0.0028(3)
Cl2 0.0650(12) 0.0805(14) 0.0509(11) -0.0169(10) -0.0253(10) -0.0185(11)
O1 0.0258(19) 0.0208(19) 0.0225(19) 0.0041(15) -0.0138(16) -0.0025(16)
O2 0.044(2) 0.026(2) 0.023(2) 0.0018(16) -0.0164(18) -0.0034(18)
O3 0.0286(19) 0.0209(19) 0.0150(18) -0.0011(14) -0.0081(15) -0.0024(15)
O4 0.0251(18) 0.0232(19) 0.0176(18) -0.0004(14) -0.0038(15) -0.0078(16)
O5 0.0240(19) 0.026(2) 0.0144(18) -0.0001(15) -0.0078(15) 0.0047(16)
O6 0.0145(16) 0.0256(19) 0.0164(17) 0.0003(14) -0.0062(14) -0.0017(14)
O7 0.0230(18) 0.0187(18) 0.0216(19) 0.0024(14) -0.0107(15) -0.0001(15)
O8 0.037(2) 0.025(2) 0.032(2) -0.0071(17) -0.0195(18) 0.0068(17)
O9 0.075(3) 0.035(3) 0.055(3) -0.018(2) -0.006(3) -0.034(3)
N1 0.024(2) 0.017(2) 0.025(2) 0.0049(16) -0.0160(17) -0.0065(17)
N2 0.034(2) 0.020(2) 0.024(2) 0.0082(18) -0.019(2) -0.010(2)
N3 0.053(3) 0.018(2) 0.028(3) 0.0096(19) -0.027(2) -0.013(2)
N4 0.033(2) 0.023(2) 0.013(2) 0.0010(17) -0.0103(19) -0.010(2)
N5 0.023(2) 0.024(2) 0.015(2) -0.0051(17) -0.0056(17) -0.0060(18)
N6 0.019(2) 0.030(3) 0.019(2) -0.0076(19) -0.0039(18) -0.0067(19)
N7 0.017(2) 0.017(2) 0.022(2) -0.0038(17) -0.0118(17) 0.0030(17)
N8 0.0163(19) 0.015(2) 0.016(2) -0.0007(16) -0.0076(16) 0.0006(16)
N9 0.023(2) 0.023(2) 0.016(2) 0.0006(17) -0.0101(18) -0.0066(18)
N10 0.021(2) 0.024(2) 0.018(2) 0.0017(17) -0.0069(17) -0.0103(19)
N11 0.024(2) 0.021(2) 0.024(2) 0.0001(18) -0.0147(19) -0.0014(18)
N12 0.042(3) 0.029(3) 0.040(3) -0.019(2) -0.027(2) 0.021(2)
C1 0.029(3) 0.021(3) 0.025(3) 0.001(2) -0.015(2) -0.011(2)
C2 0.030(3) 0.017(3) 0.047(4) 0.004(2) -0.025(3) -0.005(2)
C3 0.036(3) 0.025(3) 0.043(4) 0.011(3) -0.026(3) -0.006(3)
C4 0.045(3) 0.016(3) 0.055(4) 0.012(3) -0.035(3) -0.012(3)
C5 0.039(3) 0.019(3) 0.025(3) 0.007(2) -0.020(3) -0.014(2)
C6 0.025(3) 0.022(3) 0.017(2) 0.000(2) -0.012(2) -0.011(2)
C7 0.035(3) 0.040(3) 0.020(3) 0.005(2) -0.015(2) -0.017(3)
C8 0.036(3) 0.056(4) 0.033(4) 0.013(3) -0.006(3) -0.023(3)
C9 0.026(3) 0.049(4) 0.019(3) -0.003(2) -0.008(2) -0.014(3)
C10 0.020(2) 0.026(3) 0.023(3) -0.007(2) -0.009(2) -0.004(2)
C11 0.021(2) 0.022(3) 0.016(2) -0.0031(19) -0.005(2) -0.011(2)
C12 0.019(2) 0.021(3) 0.018(2) -0.0003(19) -0.009(2) -0.003(2)
C13 0.018(2) 0.026(3) 0.021(3) -0.001(2) -0.013(2) -0.004(2)
C14 0.027(3) 0.021(3) 0.017(3) 0.000(2) -0.012(2) -0.001(2)
C15 0.017(2) 0.017(2) 0.017(2) -0.0036(19) -0.008(2) -0.0036(19)
C16 0.024(3) 0.018(3) 0.029(3) 0.003(2) -0.018(2) -0.006(2)
C17 0.020(3) 0.042(3) 0.023(3) -0.005(2) -0.010(2) 0.000(2)
C18 0.023(4) 0.045(6) 0.032(5) -0.017(4) -0.008(3) 0.011(4)
C19 0.030(3) 0.071(5) 0.032(4) -0.024(3) -0.015(3) 0.016(3)
C20 0.028(3) 0.030(3) 0.033(3) -0.016(2) -0.019(2) 0.010(2)
Cu6 0.0135(4) 0.0177(4) 0.0097(4) -0.0013(3) -0.0026(3) -0.0025(3)
Cu7 0.0141(3) 0.0200(3) 0.0119(3) -0.0015(2) -0.0042(2) -0.0047(2)
Cu8 0.0140(3) 0.0176(3) 0.0121(3) -0.0011(2) -0.0021(2) -0.0041(2)
O12 0.0194(17) 0.030(2) 0.0116(17) -0.0002(14) -0.0024(14) -0.0073(15)
O13 0.0142(16) 0.025(2) 0.0139(17) -0.0019(14) -0.0024(14) 0.0006(15)
O14 0.0149(16) 0.0214(18) 0.0173(18) 0.0012(14) -0.0052(14) 0.0003(14)
O15 0.0144(16) 0.0208(18) 0.0117(17) 0.0020(13) -0.0017(13) -0.0020(14)
N13 0.021(2) 0.019(2) 0.012(2) 0.0015(16) -0.0042(17) -0.0053(18)
N14 0.0130(19) 0.021(2) 0.015(2) -0.0011(16) -0.0021(16) -0.0059(17)
N15 0.0122(19) 0.025(2) 0.011(2) -0.0029(16) -0.0023(16) -0.0027(17)
N16 0.0115(19) 0.025(2) 0.015(2) -0.0024(17) -0.0015(16) -0.0031(17)
N17 0.0142(19) 0.019(2) 0.013(2) -0.0027(16) -0.0010(16) -0.0025(16)
N18 0.0123(18) 0.016(2) 0.016(2) -0.0020(16) -0.0063(16) 0.0008(16)
C21 0.024(3) 0.019(2) 0.015(2) -0.0005(19) -0.006(2) -0.013(2)
C22 0.024(3) 0.023(3) 0.017(3) 0.004(2) -0.008(2) -0.008(2)
C23 0.022(3) 0.030(3) 0.015(2) -0.003(2) 0.000(2) -0.014(2)
C24 0.013(2) 0.031(3) 0.013(2) -0.005(2) 0.0019(19) -0.007(2)
C25 0.018(2) 0.020(3) 0.020(3) -0.006(2) -0.007(2) -0.007(2)
C26 0.017(2) 0.020(3) 0.023(3) -0.004(2) -0.010(2) -0.003(2)
C27 0.016(2) 0.026(3) 0.027(3) -0.010(2) -0.010(2) 0.003(2)
C28 0.022(2) 0.021(3) 0.023(3) -0.005(2) -0.013(2) 0.002(2)
C29 0.018(2) 0.023(3) 0.015(2) -0.0010(19) -0.011(2) -0.001(2)
C30 0.020(2) 0.017(2) 0.017(2) -0.0031(19) -0.007(2) -0.007(2)
Cl1 0.0705(15) 0.0894(18) 0.147(3) -0.0355(17) -0.0650(16) -0.0031(13)
Cl3 0.151(2) 0.0499(12) 0.0491(12) 0.0213(10) -0.0522(14) -0.0163(14)
O10 0.043(3) 0.039(3) 0.048(3) -0.011(2) -0.019(2) -0.015(2)
O11 0.063(3) 0.036(3) 0.050(3) -0.009(2) -0.020(3) -0.020(2)
C18A 0.023(4) 0.045(6) 0.032(5) -0.017(4) -0.008(3) 0.011(4)

loop_
_atom_type_symbol
_atom_type_description
_atom_type_scat_dispersion_real
_atom_type_scat_dispersion_imag
_atom_type_scat_source
C C 0.0033 0.0016 'International Tables Vol C Tables 4.2.6.8 and 6.1.1.4'
H H 0.0000 0.0000 'International Tables Vol C Tables 4.2.6.8 and 6.1.1.4'
Cl Cl 0.1484 0.1585 'International Tables Vol C Tables 4.2.6.8 and 6.1.1.4'
Cu Cu 0.3201 1.2651 'International Tables Vol C Tables 4.2.6.8 and 6.1.1.4'
N N 0.0061 0.0033 'International Tables Vol C Tables 4.2.6.8 and 6.1.1.4'
O O 0.0106 0.0060 'International Tables Vol C Tables 4.2.6.8 and 6.1.1.4'

loop_
_geom_angle_atom_site_label_1
_geom_angle_atom_site_label_2
_geom_angle_atom_site_label_3
_geom_angle
_geom_angle_site_symmetry_1
_geom_angle_site_symmetry_3
_geom_angle_publ_flag
O1 Cu1 O3 88.73(15) . . ?
O1 Cu1 O7 90.59(15) . . ?
O1 Cu1 O9 88.88(16) . . ?
O3 Cu1 O7 160.77(14) . . ?
O3 Cu1 O9 101.02(15) . . ?
O5 Cu1 O1 175.59(14) . . ?
O5 Cu1 O3 90.61(15) . . ?
O5 Cu1 O7 88.59(14) . . ?
O5 Cu1 O9 95.53(16) . . ?
O7 Cu1 O9 98.18(15) . . ?
O1 Cu2 O2 158.38(15) . . ?
N2 Cu2 O1 77.58(17) . . ?
N2 Cu2 O2 82.33(18) . . ?
N2 Cu2 N4 169.52(18) . . ?
N4 Cu2 O1 92.04(16) . . ?
N4 Cu2 O2 107.73(17) . . ?
O4 Cu3 O3 160.80(14) . . ?
N5 Cu3 O3 78.58(16) . . ?
N5 Cu3 O4 82.39(16) . . ?
N5 Cu3 N7 171.14(18) . . ?
N7 Cu3 O3 92.70(15) . . ?
N7 Cu3 O4 106.38(15) . . ?
O5 Cu4 Cl2 91.06(11) . . ?
O5 Cu4 O6 159.02(15) . . ?
O5 Cu4 N10 91.47(15) . . ?
O6 Cu4 Cl2 94.94(10) . . ?
N8 Cu4 Cl2 94.84(12) . . ?
N8 Cu4 O5 77.74(16) . . ?
N8 Cu4 O6 81.73(15) . . ?
N8 Cu4 N10 166.62(17) . . ?
N10 Cu4 Cl2 93.23(12) . . ?
N10 Cu4 O6 108.19(15) . . ?
O8 Cu5 O7 156.64(15) . . ?
N1 Cu5 O7 93.09(16) . . ?
N1 Cu5 O8 107.34(16) . . ?
N11 Cu5 O7 77.13(16) . . ?
N11 Cu5 O8 82.02(17) . . ?
N11 Cu5 N1 170.13(18) . . ?
Cu1 O1 Cu2 116.94(18) . . ?
N1 O1 Cu1 124.0(3) . . ?
N1 O1 Cu2 115.3(3) . . ?
N3 O2 Cu2 106.7(3) . . ?
Cu1 O3 Cu3 114.42(16) . . ?
N4 O3 Cu1 123.5(3) . . ?
N4 O3 Cu3 112.7(3) . . ?
N6 O4 Cu3 107.7(3) . . ?
Cu1 O5 Cu4 119.33(18) . . ?
N7 O5 Cu1 124.7(3) . . ?
N7 O5 Cu4 115.7(3) . . ?
N9 O6 Cu4 107.1(2) . . ?
Cu1 O7 Cu5 113.63(16) . . ?
N10 O7 Cu1 124.6(3) . . ?
N10 O7 Cu5 114.0(3) . . ?
N12 O8 Cu5 107.1(3) . . ?
Cu1 O9 H9A 114.2 . . ?
Cu1 O9 H9B 115.2 . . ?
H9A O9 H9B 99.0 . . ?
O1 N1 Cu5 113.7(3) . . ?
C1 N1 Cu5 135.7(4) . . ?
C1 N1 O1 110.4(4) . . ?
C1 N2 Cu2 119.4(3) . . ?
C5 N2 Cu2 116.7(4) . . ?
C5 N2 C1 123.9(5) . . ?
O2 N3 H3 119.4 . . ?
C5 N3 O2 121.3(4) . . ?
C5 N3 H3 119.4 . . ?
O3 N4 Cu2 113.3(3) . . ?
C6 N4 Cu2 134.5(3) . . ?
C6 N4 O3 111.8(4) . . ?
C6 N5 Cu3 118.0(3) . . ?
C6 N5 C10 124.0(4) . . ?
C10 N5 Cu3 115.4(3) . . ?
O4 N6 H6 119.5 . . ?
C10 N6 O4 121.1(4) . . ?
C10 N6 H6 119.5 . . ?
O5 N7 Cu3 114.6(3) . . ?
C11 N7 Cu3 133.9(3) . . ?
C11 N7 O5 111.5(4) . . ?
C11 N8 Cu4 120.3(3) . . ?
C15 N8 Cu4 117.6(3) . . ?
C15 N8 C11 122.0(4) . . ?
O6 N9 H9 119.8 . . ?
C15 N9 O6 120.4(4) . . ?
C15 N9 H9 119.8 . . ?
O7 N10 Cu4 113.5(3) . . ?
C16 N10 Cu4 134.8(4) . . ?
C16 N10 O7 111.2(4) . . ?
C16 N11 Cu5 119.3(4) . . ?
C20 N11 Cu5 117.3(4) . . ?
C20 N11 C16 123.2(5) . . ?
O8 N12 H12 119.7 . . ?
C20 N12 O8 120.6(5) . . ?
C20 N12 H12 119.7 . . ?
N1 C1 N2 116.5(5) . . ?
N1 C1 C2 123.7(5) . . ?
N2 C1 C2 119.8(5) . . ?
C1 C2 H2A 109.9 . . ?
C1 C2 H2B 109.9 . . ?
C1 C2 C3 109.1(5) . . ?
H2A C2 H2B 108.3 . . ?
C3 C2 H2A 109.9 . . ?
C3 C2 H2B 109.9 . . ?
C2 C3 H3A 109.1 . . ?
C2 C3 H3B 109.1 . . ?
C2 C3 C4 112.3(4) . . ?
H3A C3 H3B 107.9 . . ?
C4 C3 H3A 109.1 . . ?
C4 C3 H3B 109.1 . . ?
C3 C4 H4A 109.6 . . ?
C3 C4 H4B 109.6 . . ?
H4A C4 H4B 108.1 . . ?
C5 C4 C3 110.4(4) . . ?
C5 C4 H4A 109.6 . . ?
C5 C4 H4B 109.6 . . ?
N2 C5 C4 122.3(5) . . ?
N3 C5 N2 112.9(5) . . ?
N3 C5 C4 124.8(5) . . ?
N4 C6 N5 116.4(4) . . ?
N4 C6 C7 123.8(5) . . ?
N5 C6 C7 119.8(5) . . ?
C6 C7 H7A 109.6 . . ?
C6 C7 H7B 109.6 . . ?
C6 C7 C8 110.4(4) . . ?
H7A C7 H7B 108.1 . . ?
C8 C7 H7A 109.6 . . ?
C8 C7 H7B 109.6 . . ?
C7 C8 H8A 108.6 . . ?
C7 C8 H8B 108.6 . . ?
H8A C8 H8B 107.6 . . ?
C9 C8 C7 114.5(5) . . ?
C9 C8 H8A 108.6 . . ?
C9 C8 H8B 108.6 . . ?
C8 C9 H9C 109.8 . . ?
C8 C9 H9D 109.8 . . ?
C8 C9 C10 109.3(5) . . ?
H9C C9 H9D 108.3 . . ?
C10 C9 H9C 109.8 . . ?
C10 C9 H9D 109.8 . . ?
N5 C10 C9 120.9(5) . . ?
N6 C10 N5 113.0(4) . . ?
N6 C10 C9 126.1(5) . . ?
N7 C11 N8 114.6(4) . . ?
N7 C11 C12 124.3(4) . . ?
N8 C11 C12 121.1(4) . . ?
C11 C12 H12A 109.7 . . ?
C11 C12 H12B 109.7 . . ?
C11 C12 C13 109.9(4) . . ?
H12A C12 H12B 108.2 . . ?
C13 C12 H12A 109.7 . . ?
C13 C12 H12B 109.7 . . ?
C12 C13 H13A 109.6 . . ?
C12 C13 H13B 109.6 . . ?
C12 C13 C14 110.1(4) . . ?
H13A C13 H13B 108.2 . . ?
C14 C13 H13A 109.6 . . ?
C14 C13 H13B 109.6 . . ?
C13 C14 H14A 109.8 . . ?
C13 C14 H14B 109.8 . . ?
H14A C14 H14B 108.3 . . ?
C15 C14 C13 109.2(4) . . ?
C15 C14 H14A 109.8 . . ?
C15 C14 H14B 109.8 . . ?
N8 C15 C14 122.9(4) . . ?
N9 C15 N8 112.9(4) . . ?
N9 C15 C14 124.2(4) . . ?
N10 C16 N11 116.1(5) . . ?
N10 C16 C17 124.3(5) . . ?
N11 C16 C17 119.6(5) . . ?
C16 C17 H17A 109.7 . . ?
C16 C17 H17B 109.7 . . ?
C16 C17 H17C 108.1 . . ?
C16 C17 H17D 108.1 . . ?
C16 C17 C18 109.6(5) . . ?
H17A C17 H17B 108.2 . . ?
H17C C17 H17D 107.3 . . ?
C18 C17 H17A 109.7 . . ?
C18 C17 H17B 109.7 . . ?
C18A C17 C16 117.0(8) . . ?
C18A C17 H17C 108.1 . . ?
C18A C17 H17D 108.1 . . ?
C17 C18 H18A 108.1 . . ?
C17 C18 H18B 108.1 . . ?
H18A C18 H18B 107.3 . . ?
C19 C18 C17 117.0(8) . . ?
C19 C18 H18A 108.1 . . ?
C19 C18 H18B 108.1 . . ?
C18 C19 H19A 109.2 . . ?
C18 C19 H19B 109.2 . . ?
C18 C19 C20 112.1(6) . . ?
H19A C19 H19B 107.9 . . ?
H19C C19 H19D 107.7 . . ?
C20 C19 H19A 109.2 . . ?
C20 C19 H19B 109.2 . . ?
C20 C19 H19C 108.9 . . ?
C20 C19 H19D 108.9 . . ?
C20 C19 C18A 113.4(7) . . ?
C18A C19 H19C 108.9 . . ?
C18A C19 H19D 108.9 . . ?
N11 C20 C19 121.7(5) . . ?
N12 C20 N11 112.7(5) . . ?
N12 C20 C19 125.6(5) . . ?
O13 Cu6 O13 180.0 . 2_656 ?
O13 Cu6 O15 89.53(14) 2_656 2_656 ?
O13 Cu6 O15 90.47(14) 2_656 . ?
O13 Cu6 O15 90.47(14) . 2_656 ?
O13 Cu6 O15 89.53(14) . . ?
O15 Cu6 O15 180.0 . 2_656 ?
O12 Cu7 O13 161.07(13) . . ?
N14 Cu7 O12 82.54(16) . . ?
N14 Cu7 O13 78.56(16) . . ?
N14 Cu7 N18 170.70(17) . 2_656 ?
N18 Cu7 O12 106.76(15) 2_656 . ?
N18 Cu7 O13 92.13(14) 2_656 . ?
O15 Cu8 O14 159.99(14) . . ?
N15 Cu8 O14 107.91(15) . . ?
N15 Cu8 O15 91.83(14) . . ?
N17 Cu8 O14 82.01(15) . . ?
N17 Cu8 O15 78.02(15) . . ?
N17 Cu8 N15 168.62(16) . . ?
N13 O12 Cu7 107.7(3) . . ?
Cu6 O13 Cu7 118.41(16) . . ?
N15 O13 Cu6 126.1(3) . . ?
N15 O13 Cu7 115.1(3) . . ?
N16 O14 Cu8 107.0(2) . . ?
Cu6 O15 Cu8 119.23(16) . . ?
N18 O15 Cu6 124.6(2) . . ?
N18 O15 Cu8 115.3(2) . . ?
O12 N13 H13 119.7 . . ?
C21 N13 O12 120.5(4) . . ?
C21 N13 H13 119.7 . . ?
C21 N14 Cu7 116.2(3) . . ?
C21 N14 C25 125.3(4) . . ?
C25 N14 Cu7 118.3(3) . . ?
O13 N15 Cu8 112.9(3) . . ?
C25 N15 Cu8 136.3(3) . . ?
C25 N15 O13 110.8(4) . . ?
O14 N16 H16 119.2 . . ?
C26 N16 O14 121.6(4) . . ?
C26 N16 H16 119.2 . . ?
C26 N17 Cu8 117.0(3) . . ?
C30 N17 Cu8 119.0(3) . . ?
C30 N17 C26 123.6(4) . . ?
O15 N18 Cu7 113.3(3) . 2_656 ?
C30 N18 Cu7 135.1(3) . 2_656 ?
C30 N18 O15 111.5(4) . . ?
N13 C21 N14 112.9(4) . . ?
N13 C21 C22 126.0(4) . . ?
N14 C21 C22 121.0(4) . . ?
C21 C22 H22A 109.7 . . ?
C21 C22 H22B 109.7 . . ?
C21 C22 C23 109.6(4) . . ?
H22A C22 H22B 108.2 . . ?
C23 C22 H22A 109.7 . . ?
C23 C22 H22B 109.7 . . ?
C22 C23 H23A 109.5 . . ?
C22 C23 H23B 109.5 . . ?
C22 C23 C24 110.7(4) . . ?
H23A C23 H23B 108.1 . . ?
C24 C23 H23A 109.5 . . ?
C24 C23 H23B 109.5 . . ?
C23 C24 H24A 109.7 . . ?
C23 C24 H24B 109.7 . . ?
H24A C24 H24B 108.2 . . ?
C25 C24 C23 109.9(4) . . ?
C25 C24 H24A 109.7 . . ?
C25 C24 H24B 109.7 . . ?
N14 C25 C24 118.6(4) . . ?
N15 C25 N14 117.2(4) . . ?
N15 C25 C24 124.1(4) . . ?
N16 C26 N17 112.4(4) . . ?
N16 C26 C27 125.3(4) . . ?
N17 C26 C27 122.4(4) . . ?
C26 C27 H27A 109.7 . . ?
C26 C27 H27B 109.7 . . ?
C26 C27 C28 109.7(4) . . ?
H27A C27 H27B 108.2 . . ?
C28 C27 H27A 109.7 . . ?
C28 C27 H27B 109.7 . . ?
C27 C28 H28A 109.2 . . ?
C27 C28 H28B 109.2 . . ?
C27 C28 C29 112.0(4) . . ?
H28A C28 H28B 107.9 . . ?
C29 C28 H28A 109.2 . . ?
C29 C28 H28B 109.2 . . ?
C28 C29 H29A 109.6 . . ?
C28 C29 H29B 109.6 . . ?
H29A C29 H29B 108.1 . . ?
C30 C29 C28 110.2(4) . . ?
C30 C29 H29A 109.6 . . ?
C30 C29 H29B 109.6 . . ?
N17 C30 C29 119.8(4) . . ?
N18 C30 N17 115.9(4) . . ?
N18 C30 C29 124.2(4) . . ?
H10A O10 H10B 104.5 . . ?
H11A O11 H11B 109.5 . . ?
C17 C18A C19 113.6(11) . . ?
C17 C18A H18C 108.8 . . ?
C17 C18A H18D 108.8 . . ?
C19 C18A H18C 108.8 . . ?
C19 C18A H18D 108.8 . . ?
H18C C18A H18D 107.7 . . ?

loop_
_geom_bond_atom_site_label_1
_geom_bond_atom_site_label_2
_geom_bond_distance
_geom_bond_site_symmetry_2
_geom_bond_publ_flag
Cu1 O1 1.893(3) . ?
Cu1 O3 1.920(3) . ?
Cu1 O5 1.884(3) . ?
Cu1 O7 1.928(3) . ?
Cu1 O9 2.379(3) . ?
Cu2 O1 1.979(3) . ?
Cu2 O2 1.986(4) . ?
Cu2 N2 1.866(4) . ?
Cu2 N4 1.946(4) . ?
Cu3 O3 1.984(4) . ?
Cu3 O4 1.964(4) . ?
Cu3 N5 1.857(4) . ?
Cu3 N7 1.920(4) . ?
Cu4 Cl2 2.7044(19) . ?
Cu4 O5 1.962(3) . ?
Cu4 O6 2.004(3) . ?
Cu4 N8 1.856(4) . ?
Cu4 N10 1.962(4) . ?
Cu5 O7 1.998(3) . ?
Cu5 O8 1.993(4) . ?
Cu5 N1 1.945(4) . ?
Cu5 N11 1.856(4) . ?
O1 N1 1.419(5) . ?
O2 N3 1.385(6) . ?
O3 N4 1.424(5) . ?
O4 N6 1.356(5) . ?
O5 N7 1.407(5) . ?
O6 N9 1.386(5) . ?
O7 N10 1.418(5) . ?
O8 N12 1.389(6) . ?
O9 H9A 0.9595 . ?
O9 H9B 0.9664 . ?
N1 C1 1.312(6) . ?
N2 C1 1.345(7) . ?
N2 C5 1.345(6) . ?
N3 H3 0.8600 . ?
N3 C5 1.294(7) . ?
N4 C6 1.303(6) . ?
N5 C6 1.349(6) . ?
N5 C10 1.358(6) . ?
N6 H6 0.8600 . ?
N6 C10 1.286(6) . ?
N7 C11 1.317(6) . ?
N8 C11 1.354(6) . ?
N8 C15 1.349(6) . ?
N9 H9 0.8600 . ?
N9 C15 1.302(6) . ?
N10 C16 1.289(6) . ?
N11 C16 1.366(6) . ?
N11 C20 1.352(6) . ?
N12 H12 0.8600 . ?
N12 C20 1.297(7) . ?
C1 C2 1.509(7) . ?
C2 H2A 0.9700 . ?
C2 H2B 0.9700 . ?
C2 C3 1.519(8) . ?
C3 H3A 0.9700 . ?
C3 H3B 0.9700 . ?
C3 C4 1.544(8) . ?
C4 H4A 0.9700 . ?
C4 H4B 0.9700 . ?
C4 C5 1.488(7) . ?
C6 C7 1.478(7) . ?
C7 H7A 0.9700 . ?
C7 H7B 0.9700 . ?
C7 C8 1.543(8) . ?
C8 H8A 0.9700 . ?
C8 H8B 0.9700 . ?
C8 C9 1.458(8) . ?
C9 H9C 0.9700 . ?
C9 H9D 0.9700 . ?
C9 C10 1.481(7) . ?
C11 C12 1.480(7) . ?
C12 H12A 0.9700 . ?
C12 H12B 0.9700 . ?
C12 C13 1.535(6) . ?
C13 H13A 0.9700 . ?
C13 H13B 0.9700 . ?
C13 C14 1.541(6) . ?
C14 H14A 0.9700 . ?
C14 H14B 0.9700 . ?
C14 C15 1.491(7) . ?
C16 C17 1.491(7) . ?
C17 H17A 0.9700 . ?
C17 H17B 0.9700 . ?
C17 H17C 0.9700 . ?
C17 H17D 0.9700 . ?
C17 C18 1.535(10) . ?
C17 C18A 1.459(16) . ?
C18 H18A 0.9700 . ?
C18 H18B 0.9700 . ?
C18 C19 1.406(11) . ?
C19 H19A 0.9700 . ?
C19 H19B 0.9700 . ?
C19 H19C 0.9700 . ?
C19 H19D 0.9700 . ?
C19 C20 1.475(8) . ?
C19 C18A 1.539(17) . ?
Cu6 O13 1.879(3) 2_656 ?
Cu6 O13 1.878(3) . ?
Cu6 O15 1.887(3) 2_656 ?
Cu6 O15 1.887(3) . ?
Cu7 O12 1.954(4) . ?
Cu7 O13 1.954(3) . ?
Cu7 N14 1.866(4) . ?
Cu7 N18 1.945(4) 2_656 ?
Cu8 O14 1.993(3) . ?
Cu8 O15 1.959(3) . ?
Cu8 N15 1.952(4) . ?
Cu8 N17 1.871(4) . ?
O12 N13 1.380(5) . ?
O13 N15 1.434(5) . ?
O14 N16 1.384(5) . ?
O15 N18 1.424(5) . ?
N13 H13 0.8600 . ?
N13 C21 1.296(6) . ?
N14 C21 1.341(6) . ?
N14 C25 1.355(6) . ?
N15 C25 1.286(6) . ?
N16 H16 0.8600 . ?
N16 C26 1.295(6) . ?
N17 C26 1.356(6) . ?
N17 C30 1.355(6) . ?
N18 Cu7 1.945(4) 2_656 ?
N18 C30 1.295(6) . ?
C21 C22 1.490(6) . ?
C22 H22A 0.9700 . ?
C22 H22B 0.9700 . ?
C22 C23 1.527(7) . ?
C23 H23A 0.9700 . ?
C23 H23B 0.9700 . ?
C23 C24 1.545(7) . ?
C24 H24A 0.9700 . ?
C24 H24B 0.9700 . ?
C24 C25 1.503(6) . ?
C26 C27 1.484(7) . ?
C27 H27A 0.9700 . ?
C27 H27B 0.9700 . ?
C27 C28 1.530(7) . ?
C28 H28A 0.9700 . ?
C28 H28B 0.9700 . ?
C28 C29 1.537(6) . ?
C29 H29A 0.9700 . ?
C29 H29B 0.9700 . ?
C29 C30 1.492(6) . ?
O10 H10A 0.8494 . ?
O10 H10B 0.8504 . ?
O11 H11A 0.8498 . ?
O11 H11B 0.8501 . ?
C18A H18C 0.9700 . ?
C18A H18D 0.9700 . ?

loop_
_smtbx_masks_void_nr
_smtbx_masks_void_average_x
_smtbx_masks_void_average_y
_smtbx_masks_void_average_z
_smtbx_masks_void_volume
_smtbx_masks_void_count_electrons
_smtbx_masks_void_content
1 0.000 0.383 0.000 583.6 197.5 ?
